data_1542769
loop_
_publ_author_name
'Wei, Lian Tong'
'Zhang, Yun Qian'
'Zhou, Kai Zhi'
'Zhan, Lin Ling'
'Qu, Yun Xia'
'Tao, Zhu'
'Ma, Pei Hua'

_publ_section_title
;
 Coordination of fully substituted cyclopentano cucurbit[5]uril with
 alkali cation in the presence of tetrachloridezicate anion
;
_journal_name_full 'Inorganica Chimica Acta'
_journal_page_first 1
_journal_page_last 7
_journal_paper_doi 10.1016/j.ica.2016.01.041
_journal_volume 445
_journal_year 2016
_chemical_formula_sum 'C45 H75 Cl5 N20 Na2 O22 Zn'
_chemical_formula_weight 1536.85
_chemical_name_systematic
;
 ?
;
_space_group_IT_number 19
_symmetry_space_group_name_Hall 'P 2ac 2ab'
_symmetry_space_group_name_H-M 'P 21 21 21'
_atom_sites_solution_hydrogens geom
_atom_sites_solution_primary direct
_atom_sites_solution_secondary difmap
_audit_creation_method SHELXL-97
_cell_angle_alpha 90.00
_cell_angle_beta 90.00
_cell_angle_gamma 90.00
_cell_formula_units_Z 4
_cell_length_a 11.5220(16)
_cell_length_b 15.252(2)
_cell_length_c 35.056(5)
_cell_measurement_temperature 293(2)
_cell_volume 6160.5(15)
_computing_structure_refinement 'SHELXL-97 (Sheldrick, 1997)'
_diffrn_ambient_temperature 293(2)
_diffrn_measured_fraction_theta_full 0.995
_diffrn_measured_fraction_theta_max 0.995
_diffrn_radiation_monochromator graphite
_diffrn_radiation_source 'fine-focus sealed tube'
_diffrn_radiation_type MoK\a
_diffrn_radiation_wavelength 0.71073
_diffrn_reflns_av_R_equivalents 0.0462
_diffrn_reflns_av_sigmaI/netI 0.0508
_diffrn_reflns_limit_h_max 12
_diffrn_reflns_limit_h_min -13
_diffrn_reflns_limit_k_max 17
_diffrn_reflns_limit_k_min -18
_diffrn_reflns_limit_l_max 41
_diffrn_reflns_limit_l_min -41
_diffrn_reflns_number 41740
_diffrn_reflns_theta_full 25.00
_diffrn_reflns_theta_max 25.00
_diffrn_reflns_theta_min 1.16
_exptl_absorpt_coefficient_mu 0.724
_exptl_crystal_density_diffrn 1.657
_exptl_crystal_density_method 'not measured'
_exptl_crystal_F_000 3192
_refine_diff_density_max 0.901
_refine_diff_density_min -0.881
_refine_diff_density_rms 0.073
_refine_ls_abs_structure_details 'Flack H D (1983), Acta Cryst. A39, 876-881'
_refine_ls_abs_structure_Flack 0.00
_refine_ls_extinction_method none
_refine_ls_goodness_of_fit_ref 1.051
_refine_ls_hydrogen_treatment mixed
_refine_ls_matrix_type full
_refine_ls_number_parameters 766
_refine_ls_number_reflns 10724
_refine_ls_number_restraints 0
_refine_ls_restrained_S_all 1.051
_refine_ls_R_factor_all 0.0729
_refine_ls_R_factor_gt 0.0566
_refine_ls_shift/su_max 0.001
_refine_ls_shift/su_mean 0.000
_refine_ls_structure_factor_coef Fsqd
_refine_ls_weighting_details 'calc w=1/[\s^2^(Fo^2^)+(0.1003P)^2^+0.0000P] where P=(Fo^2^+2Fc^2^)/3'
_refine_ls_weighting_scheme calc
_refine_ls_wR_factor_gt 0.1547
_refine_ls_wR_factor_ref 0.1632
_reflns_number_gt 8012
_reflns_number_total 10724
_reflns_threshold_expression >2sigma(I)
_cod_data_source_file Na.cif
_cod_data_source_block p
_cod_original_cell_volume 6160.4(15)
_cod_database_code 1542769

loop_
_symmetry_equiv_pos_as_xyz
'x, y, z'
'-x+1/2, -y, z+1/2'
'x+1/2, -y+1/2, -z'
'-x, y+1/2, -z+1/2'

loop_
_atom_site_label
_atom_site_type_symbol
_atom_site_fract_x
_atom_site_fract_y
_atom_site_fract_z
_atom_site_U_iso_or_equiv
_atom_site_adp_type
_atom_site_occupancy
_atom_site_symmetry_multiplicity
_atom_site_calc_flag
_atom_site_refinement_flags
_atom_site_disorder_assembly
_atom_site_disorder_group
O1W O -0.0085(5) -0.0124(4) 0.05773(17) 0.121(2) Uani 1 1 d . . .
O2W O 0.8763(6) 0.0091(6) 0.14086(18) 0.140(3) Uani 1 1 d . . .
Na1 Na 0.18613(14) -0.00526(13) 0.07334(4) 0.0321(4) Uani 1 1 d . . .
Na2 Na 0.6763(2) 0.00884(16) 0.12278(6) 0.0638(6) Uani 1 1 d . . .
Cl5 Cl 0.4200(2) -0.00027(16) 0.09695(6) 0.1040(6) Uani 1 1 d . . .
Zn1 Zn 0.75044(5) -0.50029(5) 0.144172(15) 0.04920(18) Uani 1 1 d . . .
Cl1 Cl 0.57303(12) -0.49628(11) 0.17355(3) 0.0546(3) Uani 1 1 d . . .
Cl2 Cl 0.74644(15) -0.60144(11) 0.09745(5) 0.0725(5) Uani 1 1 d . . .
Cl3 Cl 0.80093(15) -0.36621(10) 0.12225(5) 0.0700(5) Uani 1 1 d . . .
Cl4 Cl 0.8831(2) -0.53465(17) 0.18986(6) 0.1087(8) Uani 1 1 d . . .
C1 C 0.3075(4) -0.2066(3) 0.05735(14) 0.0347(12) Uani 1 1 d . . .
C2 C 0.4943(4) -0.2518(3) 0.04198(13) 0.0297(11) Uani 1 1 d . . .
C3 C 0.4613(4) -0.2842(3) 0.08365(14) 0.0328(11) Uani 1 1 d . . .
C4 C 0.6248(5) -0.1885(3) 0.08712(14) 0.0374(12) Uani 1 1 d . . .
C5 C 0.2709(4) -0.2674(3) 0.12112(13) 0.0349(12) Uani 1 1 d . . .
H5A H 0.2881 -0.3249 0.1315 0.042 Uiso 1 1 calc R . .
H5B H 0.1903 -0.2675 0.1132 0.042 Uiso 1 1 calc R . .
C6 C 0.5580(5) -0.2502(3) 0.14790(13) 0.0395(12) Uani 1 1 d . . .
H6A H 0.6388 -0.2414 0.1546 0.047 Uiso 1 1 calc R . .
H6B H 0.5380 -0.3103 0.1542 0.047 Uiso 1 1 calc R . .
C7 C 0.2146(4) -0.1318(4) 0.15356(14) 0.0391(12) Uani 1 1 d . . .
C8 C 0.3676(4) -0.2097(3) 0.18211(13) 0.0324(11) Uani 1 1 d . . .
C9 C 0.3401(5) -0.1256(3) 0.20709(13) 0.0397(13) Uani 1 1 d . . .
C10 C 0.5299(5) -0.1157(3) 0.18543(14) 0.0378(12) Uani 1 1 d . . .
C11 C 0.1821(4) -0.0070(4) 0.19745(13) 0.0445(12) Uani 1 1 d . . .
H11A H 0.1043 -0.0084 0.1870 0.053 Uiso 1 1 calc R . .
H11B H 0.1753 -0.0064 0.2250 0.053 Uiso 1 1 calc R . .
C12 C 0.4663(5) 0.0053(4) 0.22726(12) 0.0461(12) Uani 1 1 d . . .
H12A H 0.4231 0.0029 0.2510 0.055 Uiso 1 1 calc R . .
H12B H 0.5481 0.0070 0.2337 0.055 Uiso 1 1 calc R . .
C13 C 0.2020(5) 0.1151(3) 0.15269(15) 0.0423(13) Uani 1 1 d . . .
C14 C 0.3218(5) 0.1236(4) 0.20661(14) 0.0402(13) Uani 1 1 d . . .
C15 C 0.3377(4) 0.2074(3) 0.18151(15) 0.0387(12) Uani 1 1 d . . .
C16 C 0.5157(5) 0.1303(3) 0.18644(15) 0.0412(13) Uani 1 1 d . . .
C17 C 0.2387(5) 0.2555(3) 0.12014(14) 0.0391(12) Uani 1 1 d . . .
H17A H 0.2481 0.3140 0.1305 0.047 Uiso 1 1 calc R . .
H17B H 0.1579 0.2489 0.1130 0.047 Uiso 1 1 calc R . .
C18 C 0.5249(5) 0.2645(3) 0.14819(13) 0.0412(13) Uani 1 1 d . . .
H18A H 0.6069 0.2626 0.1545 0.049 Uiso 1 1 calc R . .
H18B H 0.4975 0.3234 0.1533 0.049 Uiso 1 1 calc R . .
C19 C 0.2790(4) 0.1981(3) 0.05554(14) 0.0312(11) Uani 1 1 d . . .
C20 C 0.4251(5) 0.2856(3) 0.08201(14) 0.0383(12) Uani 1 1 d . . .
C21 C 0.4631(5) 0.2553(3) 0.04205(15) 0.0367(12) Uani 1 1 d . . .
C22 C 0.5958(4) 0.2006(3) 0.08735(15) 0.0383(12) Uani 1 1 d . . .
C23 C 0.3587(4) 0.1571(3) -0.00753(14) 0.0343(11) Uani 1 1 d . . .
H23A H 0.2778 0.1516 -0.0148 0.041 Uiso 1 1 calc R . .
H23B H 0.3967 0.1926 -0.0268 0.041 Uiso 1 1 calc R . .
C24 C 0.6444(4) 0.1683(3) 0.02022(14) 0.0357(12) Uani 1 1 d . . .
H24A H 0.7229 0.1698 0.0302 0.043 Uiso 1 1 calc R . .
H24B H 0.6420 0.2062 -0.0020 0.043 Uiso 1 1 calc R . .
C25 C 0.3494(4) -0.0025(3) -0.00174(11) 0.0311(9) Uani 1 1 d . . .
C26 C 0.5307(4) 0.0528(3) -0.02025(14) 0.0328(11) Uani 1 1 d . . .
C27 C 0.5350(4) -0.0492(3) -0.01940(14) 0.0320(11) Uani 1 1 d . . .
C28 C 0.6692(4) 0.0085(3) 0.02472(12) 0.0338(10) Uani 1 1 d . . .
C29 C 0.3771(4) -0.1640(3) -0.00618(13) 0.0314(11) Uani 1 1 d . . .
H29A H 0.2950 -0.1627 -0.0122 0.038 Uiso 1 1 calc R . .
H29B H 0.4153 -0.1999 -0.0253 0.038 Uiso 1 1 calc R . .
C30 C 0.6637(4) -0.1540(3) 0.02015(14) 0.0336(11) Uani 1 1 d . . .
H30A H 0.6648 -0.1908 -0.0024 0.040 Uiso 1 1 calc R . .
H30B H 0.7429 -0.1491 0.0293 0.040 Uiso 1 1 calc R . .
C31 C 0.5217(4) -0.3343(3) 0.01951(14) 0.0364(12) Uani 1 1 d . . .
H31A H 0.5805 -0.3235 0.0003 0.044 Uiso 1 1 calc R . .
H31B H 0.4528 -0.3578 0.0073 0.044 Uiso 1 1 calc R . .
C32 C 0.5671(5) -0.3966(3) 0.05110(14) 0.0450(13) Uani 1 1 d . . .
H32A H 0.5679 -0.4570 0.0424 0.054 Uiso 1 1 calc R . .
H32B H 0.6447 -0.3803 0.0592 0.054 Uiso 1 1 calc R . .
C33 C 0.4786(5) -0.3835(3) 0.08352(15) 0.0428(12) Uani 1 1 d . . .
H33A H 0.4065 -0.4139 0.0782 0.051 Uiso 1 1 calc R . .
H33B H 0.5093 -0.4039 0.1077 0.051 Uiso 1 1 calc R . .
C34 C 0.3493(5) -0.2877(4) 0.20867(15) 0.0481(14) Uani 1 1 d . . .
H34A H 0.3010 -0.3320 0.1967 0.058 Uiso 1 1 calc R . .
H34B H 0.4229 -0.3140 0.2158 0.058 Uiso 1 1 calc R . .
C35 C 0.2941(17) -0.2515(6) 0.2403(3) 0.187(8) Uani 1 1 d . . .
H35A H 0.3237 -0.2810 0.2628 0.225 Uiso 1 1 calc R . .
H35B H 0.2122 -0.2656 0.2384 0.225 Uiso 1 1 calc R . .
C36 C 0.3034(6) -0.1606(4) 0.24658(15) 0.0532(15) Uani 1 1 d . . .
H36A H 0.3617 -0.1477 0.2658 0.064 Uiso 1 1 calc R . .
H36B H 0.2297 -0.1358 0.2545 0.064 Uiso 1 1 calc R . .
C37 C 0.2791(6) 0.1567(4) 0.24655(15) 0.0545(16) Uani 1 1 d . . .
H37A H 0.1954 0.1519 0.2487 0.065 Uiso 1 1 calc R . .
H37B H 0.3150 0.1235 0.2670 0.065 Uiso 1 1 calc R . .
C38 C 0.3163(7) 0.2494(4) 0.24755(16) 0.076(2) Uani 1 1 d . . .
H38A H 0.3959 0.2536 0.2564 0.091 Uiso 1 1 calc R . .
H38B H 0.2673 0.2825 0.2649 0.091 Uiso 1 1 calc R . .
C39 C 0.3061(6) 0.2864(4) 0.20711(16) 0.0527(15) Uani 1 1 d . . .
H39A H 0.3597 0.3346 0.2033 0.063 Uiso 1 1 calc R . .
H39B H 0.2278 0.3066 0.2020 0.063 Uiso 1 1 calc R . .
C40 C 0.4251(5) 0.3858(3) 0.08004(14) 0.0405(12) Uani 1 1 d . . .
H40A H 0.3650 0.4105 0.0962 0.049 Uiso 1 1 calc R . .
H40B H 0.4997 0.4096 0.0876 0.049 Uiso 1 1 calc R . .
C41 C 0.4003(5) 0.4034(3) 0.03802(14) 0.0406(12) Uani 1 1 d . . .
H41A H 0.4192 0.4633 0.0311 0.049 Uiso 1 1 calc R . .
H41B H 0.3198 0.3918 0.0318 0.049 Uiso 1 1 calc R . .
C42 C 0.4814(5) 0.3380(3) 0.01845(15) 0.0414(13) Uani 1 1 d . . .
H42A H 0.4596 0.3289 -0.0080 0.050 Uiso 1 1 calc R . .
H42B H 0.5615 0.3575 0.0196 0.050 Uiso 1 1 calc R . .
C43 C 0.5613(5) 0.0825(3) -0.06119(14) 0.0429(13) Uani 1 1 d . . .
H43A H 0.4952 0.1099 -0.0735 0.051 Uiso 1 1 calc R . .
H43B H 0.6258 0.1234 -0.0611 0.051 Uiso 1 1 calc R . .
C44 C 0.5919(14) 0.0036(5) -0.0796(2) 0.195(8) Uani 1 1 d . . .
H44A H 0.5509 0.0013 -0.1038 0.234 Uiso 1 1 calc R . .
H44B H 0.6742 0.0058 -0.0853 0.234 Uiso 1 1 calc R . .
C45 C 0.5695(5) -0.0750(3) -0.05988(15) 0.0446(13) Uani 1 1 d . . .
H45A H 0.6382 -0.1117 -0.0595 0.054 Uiso 1 1 calc R . .
H45B H 0.5071 -0.1071 -0.0721 0.054 Uiso 1 1 calc R . .
N1 N 0.3921(4) -0.2040(3) 0.03020(11) 0.0372(10) Uani 1 1 d . . .
N2 N 0.3424(3) -0.2537(3) 0.08791(11) 0.0334(9) Uani 1 1 d . . .
N3 N 0.5948(3) -0.1969(2) 0.04912(12) 0.0326(9) Uani 1 1 d . . .
N4 N 0.5455(3) -0.2385(3) 0.10819(11) 0.0335(9) Uani 1 1 d . . .
N5 N 0.2852(4) -0.2033(3) 0.15101(11) 0.0402(11) Uani 1 1 d . . .
N6 N 0.2429(4) -0.0867(3) 0.18598(12) 0.0449(11) Uani 1 1 d . . .
N7 N 0.4877(4) -0.1922(3) 0.17070(12) 0.0381(10) Uani 1 1 d . . .
N8 N 0.4439(4) -0.0760(3) 0.20611(12) 0.0426(11) Uani 1 1 d . . .
N9 N 0.2379(4) 0.0732(3) 0.18542(11) 0.0392(10) Uani 1 1 d . . .
N10 N 0.2646(4) 0.1931(3) 0.14963(11) 0.0364(10) Uani 1 1 d . . .
N11 N 0.4373(4) 0.0858(3) 0.20808(12) 0.0423(11) Uani 1 1 d . . .
N12 N 0.4642(4) 0.2047(3) 0.17266(12) 0.0386(10) Uani 1 1 d . . .
N13 N 0.3092(4) 0.2484(3) 0.08605(12) 0.0372(10) Uani 1 1 d . . .
N14 N 0.3641(3) 0.2042(3) 0.02850(11) 0.0315(9) Uani 1 1 d . . .
N15 N 0.5110(3) 0.2460(3) 0.10622(11) 0.0347(9) Uani 1 1 d . . .
N16 N 0.5659(3) 0.2026(3) 0.04885(11) 0.0341(10) Uani 1 1 d . . .
N17 N 0.4100(3) 0.0711(3) -0.00822(12) 0.0332(9) Uani 1 1 d . . .
N18 N 0.4237(4) -0.0736(2) -0.00847(12) 0.0354(10) Uani 1 1 d . . .
N19 N 0.6171(3) 0.0774(2) 0.00819(11) 0.0311(9) Uani 1 1 d . . .
N20 N 0.6233(3) -0.0674(2) 0.00932(11) 0.0334(10) Uani 1 1 d . . .
O1 O 0.2098(3) -0.1727(3) 0.05392(10) 0.0498(10) Uani 1 1 d . . .
O2 O 0.1394(3) -0.1114(3) 0.13122(11) 0.0562(10) Uani 1 1 d . . .
O3 O 0.1281(3) 0.0890(2) 0.12985(10) 0.0479(9) Uani 1 1 d . . .
O4 O 0.1867(3) 0.1585(2) 0.05173(11) 0.0486(10) Uani 1 1 d . . .
O5 O 0.2492(3) -0.0074(2) 0.00792(8) 0.0404(7) Uani 1 1 d . . .
O6 O 0.7040(3) -0.1479(2) 0.10045(10) 0.0452(9) Uani 1 1 d . . .
O7 O 0.6289(3) -0.0877(2) 0.18093(11) 0.0493(10) Uani 1 1 d . . .
O8 O 0.6175(4) 0.1105(3) 0.18221(11) 0.0523(10) Uani 1 1 d . . .
O9 O 0.6786(3) 0.1651(2) 0.10096(11) 0.0455(9) Uani 1 1 d . . .
O10 O 0.7460(3) 0.0103(2) 0.04892(9) 0.0479(8) Uani 1 1 d . . .

loop_
_atom_site_aniso_label
_atom_site_aniso_U_11
_atom_site_aniso_U_22
_atom_site_aniso_U_33
_atom_site_aniso_U_23
_atom_site_aniso_U_13
_atom_site_aniso_U_12
O1W 0.084(4) 0.157(6) 0.123(4) -0.033(5) -0.028(3) 0.046(4)
O2W 0.101(5) 0.197(8) 0.121(5) 0.015(6) 0.001(4) -0.023(5)
Na1 0.0294(9) 0.0349(9) 0.0322(8) -0.0049(9) 0.0023(7) -0.0016(9)
Na2 0.0750(16) 0.0537(13) 0.0628(12) -0.0009(13) -0.0031(11) -0.0007(14)
Cl5 0.1227(17) 0.0954(14) 0.0939(12) 0.0006(14) 0.0109(11) -0.0007(16)
Zn1 0.0499(4) 0.0511(4) 0.0465(3) 0.0011(3) 0.0033(3) 0.0015(4)
Cl1 0.0584(8) 0.0665(8) 0.0389(6) 0.0032(8) 0.0096(5) 0.0018(9)
Cl2 0.0646(10) 0.0755(11) 0.0774(10) -0.0273(9) 0.0204(9) -0.0085(9)
Cl3 0.0648(10) 0.0517(9) 0.0935(12) 0.0112(8) 0.0117(9) 0.0035(8)
Cl4 0.0836(14) 0.146(2) 0.0967(14) 0.0405(13) -0.0184(11) -0.0112(13)
C1 0.028(3) 0.039(3) 0.038(3) -0.010(2) 0.002(2) 0.002(2)
C2 0.036(3) 0.021(2) 0.032(3) 0.0022(19) 0.002(2) 0.004(2)
C3 0.032(3) 0.033(3) 0.033(3) -0.005(2) -0.001(2) 0.001(2)
C4 0.047(3) 0.031(3) 0.034(3) -0.002(2) -0.010(3) 0.006(2)
C5 0.036(3) 0.031(3) 0.037(3) -0.005(2) 0.006(2) -0.013(2)
C6 0.043(3) 0.042(3) 0.034(3) 0.004(2) 0.002(2) 0.011(2)
C7 0.034(3) 0.048(3) 0.035(3) -0.002(2) 0.001(2) -0.003(2)
C8 0.036(3) 0.035(3) 0.026(2) 0.002(2) -0.003(2) -0.001(2)
C9 0.045(3) 0.045(3) 0.028(3) -0.001(2) 0.005(2) 0.000(3)
C10 0.042(3) 0.038(3) 0.034(3) 0.001(2) -0.004(2) 0.006(2)
C11 0.038(3) 0.054(3) 0.042(2) -0.007(3) 0.007(2) 0.010(3)
C12 0.054(3) 0.053(3) 0.032(2) -0.003(3) -0.005(2) 0.010(3)
C13 0.047(3) 0.042(3) 0.038(3) -0.004(2) 0.015(3) 0.008(3)
C14 0.042(3) 0.046(3) 0.033(3) -0.007(2) 0.001(2) 0.009(3)
C15 0.030(3) 0.040(3) 0.046(3) -0.007(2) 0.008(2) 0.004(2)
C16 0.048(4) 0.038(3) 0.038(3) -0.011(2) -0.010(3) 0.004(3)
C17 0.032(3) 0.039(3) 0.047(3) -0.006(2) -0.003(2) 0.003(2)
C18 0.058(3) 0.033(3) 0.033(3) -0.010(2) -0.010(2) -0.002(2)
C19 0.031(3) 0.026(3) 0.036(3) 0.002(2) -0.004(2) 0.003(2)
C20 0.041(3) 0.034(3) 0.040(3) -0.002(2) -0.005(2) 0.000(2)
C21 0.042(3) 0.023(2) 0.045(3) 0.001(2) 0.003(2) 0.006(2)
C22 0.033(3) 0.033(3) 0.049(3) -0.001(2) -0.006(2) -0.005(2)
C23 0.034(3) 0.031(3) 0.038(3) -0.004(2) -0.003(2) 0.005(2)
C24 0.034(3) 0.032(3) 0.041(3) -0.001(2) -0.003(2) 0.001(2)
C25 0.030(3) 0.030(2) 0.033(2) -0.005(2) -0.0108(18) 0.000(2)
C26 0.031(3) 0.032(3) 0.036(3) -0.003(2) 0.003(2) 0.001(2)
C27 0.034(3) 0.031(3) 0.032(3) -0.003(2) 0.002(2) 0.003(2)
C28 0.029(2) 0.033(3) 0.040(2) -0.002(2) 0.000(2) -0.004(2)
C29 0.031(3) 0.030(3) 0.033(3) -0.005(2) -0.006(2) -0.004(2)
C30 0.037(3) 0.033(3) 0.032(3) 0.002(2) 0.009(2) 0.005(2)
C31 0.037(3) 0.033(3) 0.040(3) -0.007(2) 0.006(2) -0.003(2)
C32 0.053(3) 0.027(3) 0.056(3) -0.007(2) 0.004(3) 0.006(2)
C33 0.047(3) 0.033(3) 0.049(3) 0.003(2) 0.007(3) -0.001(2)
C34 0.058(4) 0.046(3) 0.040(3) 0.003(2) 0.003(3) -0.007(3)
C35 0.40(2) 0.081(7) 0.077(6) 0.032(5) 0.087(10) -0.006(11)
C36 0.077(4) 0.048(4) 0.035(3) -0.003(2) 0.007(3) -0.006(3)
C37 0.062(4) 0.063(4) 0.038(3) -0.015(3) 0.016(3) 0.007(3)
C38 0.108(6) 0.075(5) 0.045(4) -0.027(3) 0.021(4) 0.002(5)
C39 0.060(4) 0.043(3) 0.054(3) -0.017(3) 0.001(3) 0.010(3)
C40 0.042(3) 0.034(3) 0.046(3) -0.008(2) -0.001(2) 0.001(2)
C41 0.036(3) 0.031(3) 0.055(3) 0.001(2) -0.005(2) -0.001(2)
C42 0.046(3) 0.031(3) 0.047(3) 0.004(2) 0.000(3) 0.002(2)
C43 0.050(3) 0.047(3) 0.032(3) 0.008(2) -0.003(2) -0.001(3)
C44 0.45(2) 0.048(4) 0.085(5) -0.002(5) 0.145(9) -0.007(10)
C45 0.046(3) 0.045(3) 0.043(3) -0.009(3) -0.002(3) 0.006(3)
N1 0.044(3) 0.031(2) 0.036(2) -0.0022(18) 0.000(2) 0.003(2)
N2 0.032(2) 0.038(2) 0.031(2) -0.0002(18) 0.0011(18) 0.0033(18)
N3 0.027(2) 0.027(2) 0.044(3) -0.0045(18) 0.0010(18) -0.0079(17)
N4 0.030(2) 0.037(2) 0.033(2) 0.0000(18) -0.0051(18) -0.0040(18)
N5 0.043(3) 0.043(3) 0.035(2) -0.0050(19) 0.003(2) -0.002(2)
N6 0.041(2) 0.049(3) 0.044(3) -0.005(2) -0.001(2) -0.003(2)
N7 0.041(3) 0.031(2) 0.042(2) -0.0017(19) 0.003(2) -0.002(2)
N8 0.048(3) 0.040(3) 0.040(3) -0.008(2) -0.006(2) -0.002(2)
N9 0.046(3) 0.039(2) 0.032(2) 0.0020(18) 0.003(2) -0.009(2)
N10 0.040(2) 0.036(2) 0.033(2) -0.0053(17) -0.006(2) -0.009(2)
N11 0.044(3) 0.039(3) 0.045(3) 0.003(2) 0.007(2) -0.003(2)
N12 0.044(3) 0.037(2) 0.035(2) -0.0068(19) -0.0005(19) 0.003(2)
N13 0.030(2) 0.039(2) 0.043(2) -0.005(2) 0.0006(19) -0.0033(19)
N14 0.026(2) 0.031(2) 0.038(2) -0.0023(17) -0.0042(18) -0.0083(17)
N15 0.035(2) 0.035(2) 0.034(2) -0.0030(18) -0.0039(19) 0.0041(19)
N16 0.031(2) 0.041(2) 0.030(2) -0.0075(18) -0.0042(18) 0.0043(19)
N17 0.019(2) 0.037(2) 0.043(2) -0.0035(18) -0.0005(18) 0.0035(18)
N18 0.035(2) 0.030(2) 0.042(2) -0.0059(18) -0.0058(19) 0.0063(19)
N19 0.029(2) 0.026(2) 0.038(2) 0.0024(17) -0.0045(18) -0.0015(17)
N20 0.032(2) 0.030(2) 0.039(2) -0.0011(17) -0.0060(19) 0.0017(18)
O1 0.040(2) 0.074(3) 0.035(2) -0.0031(18) -0.0054(17) 0.011(2)
O2 0.045(2) 0.061(3) 0.062(2) -0.018(2) -0.015(2) 0.0111(19)
O3 0.042(2) 0.051(2) 0.051(2) -0.0041(18) -0.0101(19) -0.0107(18)
O4 0.044(2) 0.054(2) 0.048(2) -0.0077(18) 0.0037(18) -0.0155(19)
O5 0.0339(19) 0.0370(18) 0.0504(17) 0.0009(17) 0.0052(15) -0.0043(19)
O6 0.041(2) 0.048(2) 0.047(2) -0.0046(17) -0.0010(18) -0.0119(18)
O7 0.041(2) 0.043(2) 0.064(2) -0.0131(18) 0.003(2) -0.0009(18)
O8 0.046(2) 0.053(2) 0.057(2) 0.0073(19) 0.0009(19) 0.0078(19)
O9 0.034(2) 0.050(2) 0.053(2) -0.0024(17) -0.0179(18) 0.0094(17)
O10 0.0414(19) 0.041(2) 0.061(2) 0.0028(18) -0.0218(17) 0.0005(19)

loop_
_atom_type_symbol
_atom_type_description
_atom_type_scat_dispersion_real
_atom_type_scat_dispersion_imag
_atom_type_scat_source
C C 0.0033 0.0016 'International Tables Vol C Tables 4.2.6.8 and 6.1.1.4'
H H 0.0000 0.0000 'International Tables Vol C Tables 4.2.6.8 and 6.1.1.4'
N N 0.0061 0.0033 'International Tables Vol C Tables 4.2.6.8 and 6.1.1.4'
O O 0.0106 0.0060 'International Tables Vol C Tables 4.2.6.8 and 6.1.1.4'
Na Na 0.0362 0.0249 'International Tables Vol C Tables 4.2.6.8 and 6.1.1.4'
Zn Zn 0.2839 1.4301 'International Tables Vol C Tables 4.2.6.8 and 6.1.1.4'
Cl Cl 0.1484 0.1585 'International Tables Vol C Tables 4.2.6.8 and 6.1.1.4'

loop_
_geom_angle_atom_site_label_1
_geom_angle_atom_site_label_2
_geom_angle_atom_site_label_3
_geom_angle
_geom_angle_site_symmetry_1
_geom_angle_site_symmetry_3
O1W Na1 O5 93.83(18) . .
O1W Na1 O3 87.45(17) . .
O5 Na1 O3 146.25(14) . .
O1W Na1 O4 88.8(2) . .
O5 Na1 O4 74.66(12) . .
O3 Na1 O4 71.65(13) . .
O1W Na1 O2 87.5(2) . .
O5 Na1 O2 141.51(14) . .
O3 Na1 O2 72.23(12) . .
O4 Na1 O2 143.81(13) . .
O1W Na1 O1 89.64(19) . .
O5 Na1 O1 73.26(12) . .
O3 Na1 O1 140.48(14) . .
O4 Na1 O1 147.70(11) . .
O2 Na1 O1 68.27(12) . .
O1W Na1 Cl5 176.45(19) . .
O5 Na1 Cl5 89.52(10) . .
O3 Na1 Cl5 90.42(10) . .
O4 Na1 Cl5 93.26(11) . .
O2 Na1 Cl5 89.18(10) . .
O1 Na1 Cl5 90.18(11) . .
O2W Na2 O9 94.0(2) . .
O2W Na2 O6 87.8(2) . .
O9 Na2 O6 143.32(14) . .
O2W Na2 O7 89.7(2) . .
O9 Na2 O7 142.11(15) . .
O6 Na2 O7 74.43(13) . .
O2W Na2 O8 92.1(2) . .
O9 Na2 O8 71.94(14) . .
O6 Na2 O8 144.68(15) . .
O7 Na2 O8 70.24(12) . .
O2W Na2 O10 88.15(18) . .
O9 Na2 O10 72.37(13) . .
O6 Na2 O10 71.08(12) . .
O7 Na2 O10 145.50(15) . .
O8 Na2 O10 144.24(15) . .
O2W Na2 Cl5 177.0(2) . .
O9 Na2 Cl5 87.89(11) . .
O6 Na2 Cl5 89.27(12) . .
O7 Na2 Cl5 90.21(12) . .
O8 Na2 Cl5 90.70(12) . .
O10 Na2 Cl5 90.19(10) . .
Na1 Cl5 Na2 178.97(11) . .
Cl2 Zn1 Cl3 112.21(7) . .
Cl2 Zn1 Cl4 111.60(9) . .
Cl3 Zn1 Cl4 105.94(8) . .
Cl2 Zn1 Cl1 109.11(6) . .
Cl3 Zn1 Cl1 111.00(6) . .
Cl4 Zn1 Cl1 106.83(7) . .
O1 C1 N2 124.5(5) . .
O1 C1 N1 124.6(5) . .
N2 C1 N1 110.8(4) . .
N1 C2 N3 114.1(4) . .
N1 C2 C31 116.0(4) . .
N3 C2 C31 113.7(4) . .
N1 C2 C3 103.0(4) . .
N3 C2 C3 102.2(4) . .
C31 C2 C3 105.6(4) . .
N2 C3 N4 114.2(4) . .
N2 C3 C33 116.1(4) . .
N4 C3 C33 112.6(4) . .
N2 C3 C2 102.8(4) . .
N4 C3 C2 103.5(4) . .
C33 C3 C2 105.9(4) . .
O6 C4 N3 127.9(5) . .
O6 C4 N4 124.9(5) . .
N3 C4 N4 107.1(4) . .
N2 C5 N5 115.1(4) . .
N4 C6 N7 114.4(4) . .
O2 C7 N5 126.3(5) . .
O2 C7 N6 125.4(5) . .
N5 C7 N6 108.3(4) . .
N5 C8 N7 113.6(4) . .
N5 C8 C34 114.9(4) . .
N7 C8 C34 116.1(4) . .
N5 C8 C9 103.3(4) . .
N7 C8 C9 101.1(4) . .
C34 C8 C9 105.5(4) . .
N8 C9 N6 114.6(4) . .
N8 C9 C36 116.0(4) . .
N6 C9 C36 112.5(5) . .
N8 C9 C8 104.5(4) . .
N6 C9 C8 101.6(4) . .
C36 C9 C8 105.7(4) . .
O7 C10 N7 125.4(5) . .
O7 C10 N8 125.9(5) . .
N7 C10 N8 108.7(5) . .
N9 C11 N6 114.3(4) . .
N11 C12 N8 116.3(4) . .
O3 C13 N9 126.8(5) . .
O3 C13 N10 125.6(5) . .
N9 C13 N10 107.7(5) . .
N9 C14 N11 114.9(4) . .
N9 C14 C15 103.0(4) . .
N11 C14 C15 103.8(4) . .
N9 C14 C37 114.9(5) . .
N11 C14 C37 112.6(4) . .
C15 C14 C37 106.0(4) . .
N10 C15 N12 114.4(4) . .
N10 C15 C39 116.0(4) . .
N12 C15 C39 111.8(5) . .
N10 C15 C14 104.4(4) . .
N12 C15 C14 102.1(4) . .
C39 C15 C14 106.4(4) . .
O8 C16 N11 125.5(5) . .
O8 C16 N12 125.4(5) . .
N11 C16 N12 108.8(5) . .
N10 C17 N13 115.3(4) . .
N12 C18 N15 114.4(4) . .
O4 C19 N13 125.6(5) . .
O4 C19 N14 125.3(4) . .
N13 C19 N14 108.9(4) . .
N15 C20 N13 114.2(4) . .
N15 C20 C40 116.5(4) . .
N13 C20 C40 113.2(4) . .
N15 C20 C21 102.4(4) . .
N13 C20 C21 103.4(4) . .
C40 C20 C21 105.1(4) . .
N16 C21 N14 113.3(4) . .
N16 C21 C42 115.8(4) . .
N14 C21 C42 111.9(4) . .
N16 C21 C20 104.4(4) . .
N14 C21 C20 103.5(4) . .
C42 C21 C20 106.5(4) . .
O9 C22 N15 127.3(5) . .
O9 C22 N16 126.4(5) . .
N15 C22 N16 106.3(4) . .
N17 C23 N14 116.6(4) . .
N16 C24 N19 113.7(4) . .
O5 C25 N17 126.7(5) . .
O5 C25 N18 125.7(5) . .
N17 C25 N18 107.6(4) . .
N19 C26 N17 113.4(4) . .
N19 C26 C43 113.8(4) . .
N17 C26 C43 115.1(4) . .
N19 C26 C27 102.8(4) . .
N17 C26 C27 102.3(4) . .
C43 C26 C27 107.7(4) . .
N18 C27 N20 113.8(4) . .
N18 C27 C45 115.3(4) . .
N20 C27 C45 114.3(4) . .
N18 C27 C26 104.1(4) . .
N20 C27 C26 103.0(4) . .
C45 C27 C26 104.3(4) . .
O10 C28 N19 127.1(5) . .
O10 C28 N20 124.4(5) . .
N19 C28 N20 108.4(4) . .
N1 C29 N18 113.8(4) . .
N3 C30 N20 114.8(4) . .
C2 C31 C32 102.0(4) . .
C33 C32 C31 103.0(4) . .
C3 C33 C32 102.6(4) . .
C35 C34 C8 103.9(5) . .
C34 C35 C36 118.7(8) . .
C35 C36 C9 102.8(5) . .
C38 C37 C14 103.8(5) . .
C37 C38 C39 107.9(5) . .
C38 C39 C15 103.5(5) . .
C41 C40 C20 102.7(4) . .
C40 C41 C42 101.8(4) . .
C21 C42 C41 102.2(4) . .
C44 C43 C26 103.5(5) . .
C45 C44 C43 117.0(5) . .
C44 C45 C27 106.6(4) . .
C1 N1 C29 123.4(4) . .
C1 N1 C2 111.6(4) . .
C29 N1 C2 124.8(4) . .
C1 N2 C5 123.2(4) . .
C1 N2 C3 111.7(4) . .
C5 N2 C3 125.1(4) . .
C4 N3 C30 119.9(4) . .
C4 N3 C2 114.8(4) . .
C30 N3 C2 125.3(4) . .
C4 N4 C6 121.5(4) . .
C4 N4 C3 112.3(4) . .
C6 N4 C3 125.8(4) . .
C7 N5 C5 121.4(4) . .
C7 N5 C8 113.3(4) . .
C5 N5 C8 125.1(4) . .
C7 N6 C11 122.2(4) . .
C7 N6 C9 113.4(4) . .
C11 N6 C9 124.3(4) . .
C10 N7 C6 122.3(4) . .
C10 N7 C8 112.9(4) . .
C6 N7 C8 124.8(4) . .
C10 N8 C9 112.8(4) . .
C10 N8 C12 120.9(4) . .
C9 N8 C12 126.0(4) . .
C13 N9 C14 112.6(4) . .
C13 N9 C11 120.1(4) . .
C14 N9 C11 126.8(4) . .
C13 N10 C15 112.2(4) . .
C13 N10 C17 120.9(4) . .
C15 N10 C17 126.1(4) . .
C16 N11 C12 122.1(4) . .
C16 N11 C14 113.0(4) . .
C12 N11 C14 124.7(4) . .
C16 N12 C18 121.8(5) . .
C16 N12 C15 111.9(4) . .
C18 N12 C15 125.8(4) . .
C19 N13 C17 123.2(4) . .
C19 N13 C20 112.1(4) . .
C17 N13 C20 124.3(4) . .
C19 N14 C23 122.6(4) . .
C19 N14 C21 111.8(4) . .
C23 N14 C21 125.3(4) . .
C22 N15 C20 114.8(4) . .
C22 N15 C18 119.4(4) . .
C20 N15 C18 124.8(4) . .
C22 N16 C24 120.6(4) . .
C22 N16 C21 111.9(4) . .
C24 N16 C21 126.6(4) . .
C25 N17 C23 123.1(4) . .
C25 N17 C26 112.3(4) . .
C23 N17 C26 124.2(4) . .
C27 N18 C25 113.7(4) . .
C27 N18 C29 126.8(4) . .
C25 N18 C29 119.3(4) . .
C28 N19 C26 113.5(4) . .
C28 N19 C24 121.0(4) . .
C26 N19 C24 125.4(4) . .
C28 N20 C30 122.5(4) . .
C28 N20 C27 112.2(4) . .
C30 N20 C27 125.3(4) . .
C1 O1 Na1 117.9(3) . .
C7 O2 Na1 120.5(3) . .
C13 O3 Na1 120.5(3) . .
C19 O4 Na1 116.1(3) . .
C25 O5 Na1 123.8(3) . .
C4 O6 Na2 120.8(3) . .
C10 O7 Na2 119.9(3) . .
C16 O8 Na2 118.7(3) . .
C22 O9 Na2 123.0(3) . .
C28 O10 Na2 116.6(3) . .

loop_
_geom_bond_atom_site_label_1
_geom_bond_atom_site_label_2
_geom_bond_distance
_geom_bond_site_symmetry_2
O1W Na1 2.311(6) .
O2W Na2 2.390(7) .
Na1 O5 2.406(3) .
Na1 O3 2.537(4) .
Na1 O4 2.610(4) .
Na1 O2 2.651(5) .
Na1 O1 2.657(4) .
Na1 Cl5 2.820(3) .
Na2 O9 2.503(4) .
Na2 O6 2.536(4) .
Na2 O7 2.573(5) .
Na2 O8 2.683(5) .
Na2 O10 2.711(4) .
Na2 Cl5 3.092(4) .
Zn1 Cl2 2.2504(16) .
Zn1 Cl3 2.2607(17) .
Zn1 Cl4 2.275(2) .
Zn1 Cl1 2.2898(15) .
C1 O1 1.245(6) .
C1 N2 1.351(6) .
C1 N1 1.363(7) .
C2 N1 1.445(6) .
C2 N3 1.451(6) .
C2 C31 1.518(6) .
C2 C3 1.588(7) .
C3 N2 1.454(6) .
C3 N4 1.471(6) .
C3 C33 1.528(7) .
C4 O6 1.197(6) .
C4 N3 1.382(6) .
C4 N4 1.401(7) .
C5 N2 1.441(6) .
C5 N5 1.442(6) .
C6 N4 1.411(6) .
C6 N7 1.441(6) .
C7 O2 1.208(6) .
C7 N5 1.363(7) .
C7 N6 1.368(6) .
C8 N5 1.449(6) .
C8 N7 1.466(7) .
C8 C34 1.525(7) .
C8 C9 1.585(7) .
C9 N8 1.416(7) .
C9 N6 1.467(7) .
C9 C36 1.543(7) .
C10 O7 1.229(6) .
C10 N7 1.365(6) .
C10 N8 1.369(7) .
C11 N9 1.444(6) .
C11 N6 1.460(7) .
C12 N11 1.440(6) .
C12 N8 1.467(6) .
C13 O3 1.235(6) .
C13 N9 1.377(7) .
C13 N10 1.396(7) .
C14 N9 1.441(7) .
C14 N11 1.451(7) .
C14 C15 1.562(8) .
C14 C37 1.568(7) .
C15 N10 1.416(6) .
C15 N12 1.491(7) .
C15 C39 1.546(7) .
C16 O8 1.221(6) .
C16 N11 1.361(7) .
C16 N12 1.368(7) .
C17 N10 1.437(6) .
C17 N13 1.449(6) .
C18 N12 1.433(7) .
C18 N15 1.507(6) .
C19 O4 1.230(6) .
C19 N13 1.361(6) .
C19 N14 1.366(6) .
C20 N15 1.438(6) .
C20 N13 1.458(7) .
C20 C40 1.529(7) .
C20 C21 1.539(7) .
C21 N16 1.450(6) .
C21 N14 1.461(6) .
C21 C42 1.524(7) .
C22 O9 1.196(6) .
C22 N15 1.368(6) .
C22 N16 1.393(6) .
C23 N17 1.439(6) .
C23 N14 1.454(6) .
C24 N16 1.449(6) .
C24 N19 1.484(6) .
C25 O5 1.206(5) .
C25 N17 1.341(6) .
C25 N18 1.403(6) .
C26 N19 1.457(6) .
C26 N17 1.481(6) .
C26 C43 1.545(7) .
C26 C27 1.557(6) .
C27 N18 1.389(6) .
C27 N20 1.458(6) .
C27 C45 1.525(7) .
C28 O10 1.226(5) .
C28 N19 1.342(6) .
C28 N20 1.382(6) .
C29 N1 1.424(6) .
C29 N18 1.482(6) .
C30 N3 1.445(6) .
C30 N20 1.451(6) .
C31 C32 1.550(7) .
C32 C33 1.540(7) .
C34 C35 1.392(11) .
C35 C36 1.407(10) .
C37 C38 1.478(8) .
C38 C39 1.530(8) .
C40 C41 1.524(7) .
C41 C42 1.529(7) .
C43 C44 1.410(9) .
C44 C45 1.408(8) .
